data_2234641
loop_
_publ_author_name
'Jin, Lei'

_publ_section_title
;
 Dimethyl(3-oxo-3-phenylpropyl)azanium tetrachloridoferrate(III)
;
_journal_coeditor_code HB6733
_journal_issue 5
_journal_name_full 'Acta Crystallographica Section E'
_journal_page_first m709
_journal_paper_doi 10.1107/S1600536812018600
_journal_volume 68
_journal_year 2012
_chemical_formula_iupac '(C11 H16 N O) [Fe Cl4]'
_chemical_formula_moiety 'C11 H16 N O +, Cl4 Fe -'
_chemical_formula_sum 'C11 H16 Cl4 Fe N O'
_chemical_formula_weight 375.90
_chemical_name_systematic
;
Dimethyl(3-oxo-3-phenylpropyl)azanium tetrachloridoferrate(III)
;
_space_group_IT_number 14
_symmetry_cell_setting monoclinic
_symmetry_space_group_name_Hall '-P 2ybc'
_symmetry_space_group_name_H-M 'P 1 21/c 1'
_atom_sites_solution_hydrogens geom
_atom_sites_solution_primary direct
_atom_sites_solution_secondary difmap
_audit_creation_method SHELXL-97
_cell_angle_alpha 90.00
_cell_angle_beta 92.55(3)
_cell_angle_gamma 90.00
_cell_formula_units_Z 4
_cell_length_a 6.3166(13)
_cell_length_b 15.149(3)
_cell_length_c 17.293(4)
_cell_measurement_temperature 291(2)
_cell_measurement_theta_max 26
_cell_measurement_theta_min 3.23
_cell_volume 1653.1(6)
_computing_cell_refinement 'CrystalClear (Rigaku, 2005)'
_computing_data_collection 'CrystalClear (Rigaku, 2005)'
_computing_data_reduction 'CrystalClear (Rigaku, 2005)'
_computing_molecular_graphics 'SHELXTL (Sheldrick, 2008)'
_computing_publication_material 'SHELXTL (Sheldrick, 2008)'
_computing_structure_refinement 'SHELXL97 (Sheldrick, 2008)'
_computing_structure_solution 'SHELXS97 (Sheldrick, 2008)'
_diffrn_ambient_temperature 291(2)
_diffrn_detector_area_resol_mean 13.6612
_diffrn_measured_fraction_theta_full 0.998
_diffrn_measured_fraction_theta_max 0.998
_diffrn_measurement_device_type 'Rigaku Mercury2'
_diffrn_measurement_method CCD_Profile_fitting
_diffrn_radiation_monochromator graphite
_diffrn_radiation_source 'fine-focus sealed tube'
_diffrn_radiation_type MoK\a
_diffrn_radiation_wavelength 0.71073
_diffrn_reflns_av_R_equivalents 0.0802
_diffrn_reflns_av_sigmaI/netI 0.0610
_diffrn_reflns_limit_h_max 7
_diffrn_reflns_limit_h_min -7
_diffrn_reflns_limit_k_max 18
_diffrn_reflns_limit_k_min -18
_diffrn_reflns_limit_l_max 21
_diffrn_reflns_limit_l_min -21
_diffrn_reflns_number 15234
_diffrn_reflns_theta_full 26.00
_diffrn_reflns_theta_max 26.00
_diffrn_reflns_theta_min 3.23
_diffrn_standards_number 0
_exptl_absorpt_coefficient_mu 1.546
_exptl_absorpt_correction_T_max 0.12
_exptl_absorpt_correction_T_min 0.08
_exptl_absorpt_correction_type multi-scan
_exptl_absorpt_process_details '(CrystalClear; Rigaku, 2005)'
_exptl_crystal_colour yellow
_exptl_crystal_density_diffrn 1.510
_exptl_crystal_density_method 'not measured'
_exptl_crystal_description block
_exptl_crystal_F_000 764
_exptl_crystal_size_max 0.26
_exptl_crystal_size_mid 0.22
_exptl_crystal_size_min 0.20
_refine_diff_density_max 0.801
_refine_diff_density_min -0.452
_refine_ls_extinction_coef 0.0126(14)
_refine_ls_extinction_expression Fc^*^=kFc[1+0.001xFc^2^\l^3^/sin(2\q)]^-1/4^
_refine_ls_extinction_method 'SHELXL97 (Sheldrick, 2008)'
_refine_ls_goodness_of_fit_ref 1.108
_refine_ls_hydrogen_treatment constr
_refine_ls_matrix_type full
_refine_ls_number_parameters 164
_refine_ls_number_reflns 3244
_refine_ls_number_restraints 61
_refine_ls_restrained_S_all 1.134
_refine_ls_R_factor_all 0.1259
_refine_ls_R_factor_gt 0.0711
_refine_ls_shift/su_max 0.000
_refine_ls_shift/su_mean 0.000
_refine_ls_structure_factor_coef Fsqd
_refine_ls_weighting_details 'calc w=1/[\s^2^(Fo^2^)+(0.0538P)^2^+2.3762P] where P=(Fo^2^+2Fc^2^)/3'
_refine_ls_weighting_scheme calc
_refine_ls_wR_factor_gt 0.1544
_refine_ls_wR_factor_ref 0.1724
_reflns_number_gt 1895
_reflns_number_total 3244
_reflns_threshold_expression I>2\s(I)
_cod_data_source_file hb6733.cif
_cod_data_source_block I
_cod_original_sg_symbol_H-M 'P 21/c'
_cod_database_code 2234641
_cod_database_fobs_code 2234641

loop_
_symmetry_equiv_pos_as_xyz
'x, y, z'
'-x, y+1/2, -z+1/2'
'-x, -y, -z'
'x, -y-1/2, z-1/2'

loop_
_atom_site_type_symbol
_atom_site_label
_atom_site_fract_x
_atom_site_fract_y
_atom_site_fract_z
_atom_site_U_iso_or_equiv
_atom_site_adp_type
_atom_site_calc_flag
_atom_site_refinement_flags
_atom_site_occupancy
_atom_site_symmetry_multiplicity
C C1 -0.0240(17) 0.4076(6) 0.9427(6) 0.135(3) Uani d U 1 1
H H1A -0.0142 0.3960 0.9974 0.203 Uiso calc R 1 1
H H1B -0.1631 0.4292 0.9285 0.203 Uiso calc R 1 1
H H1C 0.0797 0.4510 0.9301 0.203 Uiso calc R 1 1
C C2 0.0080(15) 0.3420(6) 0.8157(5) 0.120(3) Uani d U 1 1
H H2A 0.0347 0.2878 0.7890 0.180 Uiso calc R 1 1
H H2B 0.1140 0.3847 0.8037 0.180 Uiso calc R 1 1
H H2C -0.1294 0.3641 0.7995 0.180 Uiso calc R 1 1
C C3 -0.1593(13) 0.2645(5) 0.9215(5) 0.102(2) Uani d U 1 1
H H3A -0.2943 0.2879 0.9020 0.122 Uiso calc R 1 1
H H3B -0.1629 0.2603 0.9774 0.122 Uiso calc R 1 1
C C4 -0.1252(11) 0.1715(4) 0.8870(4) 0.0829(19) Uani d U 1 1
H H4A -0.2390 0.1335 0.9027 0.099 Uiso calc R 1 1
H H4B -0.1363 0.1760 0.8310 0.099 Uiso calc R 1 1
C C5 0.0813(10) 0.1284(4) 0.9097(3) 0.0627(16) Uani d . 1 1
C C6 0.1018(9) 0.0308(4) 0.9021(3) 0.0547(14) Uani d . 1 1
C C7 -0.0662(11) -0.0227(4) 0.8783(4) 0.0745(19) Uani d . 1 1
H H7A -0.1985 0.0019 0.8663 0.089 Uiso calc R 1 1
C C8 -0.0368(14) -0.1134(5) 0.8724(4) 0.088(2) Uani d . 1 1
H H8A -0.1491 -0.1495 0.8559 0.106 Uiso calc R 1 1
C C9 0.1574(15) -0.1496(5) 0.8908(4) 0.088(2) Uani d . 1 1
H H9A 0.1770 -0.2102 0.8863 0.105 Uiso calc R 1 1
C C10 0.3218(13) -0.0976(5) 0.9157(5) 0.087(2) Uani d . 1 1
H H10A 0.4528 -0.1225 0.9292 0.104 Uiso calc R 1 1
C C11 0.2933(10) -0.0084(4) 0.9206(4) 0.0701(18) Uani d . 1 1
H H11A 0.4071 0.0269 0.9371 0.084 Uiso calc R 1 1
Cl Cl1 0.4836(3) 0.50465(14) 0.21112(15) 0.1142(8) Uani d . 1 1
Cl Cl2 0.0148(3) 0.38087(12) 0.17367(12) 0.0850(6) Uani d . 1 1
Cl Cl3 0.4451(4) 0.3546(2) 0.05173(13) 0.1258(9) Uani d . 1 1
Cl Cl4 0.4761(3) 0.26961(14) 0.24300(13) 0.0987(7) Uani d . 1 1
Fe Fe1 0.36032(13) 0.37873(5) 0.17073(5) 0.0576(3) Uani d . 1 1
N N1 0.0153(9) 0.3257(3) 0.9003(3) 0.0745(14) Uani d U 1 1
H H1D 0.1432 0.3026 0.9159 0.089 Uiso calc R 1 1
O O1 0.2302(8) 0.1727(3) 0.9339(3) 0.0893(16) Uani d . 1 1

loop_
_atom_site_aniso_label
_atom_site_aniso_U_11
_atom_site_aniso_U_22
_atom_site_aniso_U_33
_atom_site_aniso_U_12
_atom_site_aniso_U_13
_atom_site_aniso_U_23
C1 0.165(7) 0.114(6) 0.123(6) 0.047(6) -0.041(6) -0.034(5)
C2 0.120(6) 0.129(6) 0.113(6) 0.022(5) 0.023(5) -0.006(5)
C3 0.100(5) 0.096(4) 0.109(5) 0.026(4) 0.006(4) 0.010(4)
C4 0.080(4) 0.065(4) 0.102(4) 0.010(3) -0.014(3) 0.003(3)
C5 0.074(4) 0.057(4) 0.056(4) 0.002(3) -0.011(3) 0.005(3)
C6 0.064(4) 0.055(4) 0.045(3) 0.003(3) 0.003(3) 0.002(3)
C7 0.079(5) 0.071(5) 0.072(5) 0.001(4) -0.007(4) -0.005(4)
C8 0.103(6) 0.069(5) 0.092(6) -0.020(5) 0.001(4) -0.018(4)
C9 0.122(7) 0.061(4) 0.081(5) 0.010(5) 0.011(5) -0.005(4)
C10 0.089(5) 0.071(5) 0.100(6) 0.022(4) 0.001(4) -0.002(4)
C11 0.072(4) 0.062(4) 0.076(5) 0.005(3) -0.001(3) 0.004(3)
Cl1 0.0904(15) 0.0800(13) 0.170(2) -0.0095(11) -0.0163(14) -0.0386(14)
Cl2 0.0490(9) 0.0881(13) 0.1176(16) 0.0042(9) 0.0013(9) 0.0156(11)
Cl3 0.1048(16) 0.197(3) 0.0762(14) 0.0392(17) 0.0098(11) -0.0246(15)
Cl4 0.0720(12) 0.0990(14) 0.1228(17) 0.0033(11) -0.0227(11) 0.0345(12)
Fe1 0.0481(5) 0.0582(6) 0.0660(6) 0.0028(4) -0.0023(4) -0.0042(4)
N1 0.081(3) 0.061(3) 0.081(3) 0.013(3) -0.011(3) -0.004(3)
O1 0.090(3) 0.061(3) 0.113(4) 0.000(3) -0.041(3) -0.003(3)

loop_
_atom_type_symbol
_atom_type_description
_atom_type_scat_dispersion_real
_atom_type_scat_dispersion_imag
_atom_type_scat_source
C C 0.0033 0.0016 'International Tables Vol C Tables 4.2.6.8 and 6.1.1.4'
Cl Cl 0.1484 0.1585 'International Tables Vol C Tables 4.2.6.8 and 6.1.1.4'
Fe Fe 0.3463 0.8444 'International Tables Vol C Tables 4.2.6.8 and 6.1.1.4'
N N 0.0061 0.0033 'International Tables Vol C Tables 4.2.6.8 and 6.1.1.4'
O O 0.0106 0.0060 'International Tables Vol C Tables 4.2.6.8 and 6.1.1.4'
H H 0.0000 0.0000 'International Tables Vol C Tables 4.2.6.8 and 6.1.1.4'

loop_
_geom_angle_atom_site_label_1
_geom_angle_atom_site_label_2
_geom_angle_atom_site_label_3
_geom_angle
N1 C1 H1A 109.5
N1 C1 H1B 109.5
H1A C1 H1B 109.5
N1 C1 H1C 109.5
H1A C1 H1C 109.5
H1B C1 H1C 109.5
N1 C2 H2A 109.5
N1 C2 H2B 109.5
H2A C2 H2B 109.5
N1 C2 H2C 109.5
H2A C2 H2C 109.5
H2B C2 H2C 109.5
N1 C3 C4 110.6(6)
N1 C3 H3A 109.5
C4 C3 H3A 109.5
N1 C3 H3B 109.5
C4 C3 H3B 109.5
H3A C3 H3B 108.1
C5 C4 C3 115.5(6)
C5 C4 H4A 108.4
C3 C4 H4A 108.4
C5 C4 H4B 108.4
C3 C4 H4B 108.4
H4A C4 H4B 107.5
O1 C5 C4 120.2(6)
O1 C5 C6 120.6(6)
C4 C5 C6 119.2(6)
C11 C6 C7 118.3(6)
C11 C6 C5 119.1(6)
C7 C6 C5 122.6(6)
C6 C7 C8 119.8(7)
C6 C7 H7A 120.1
C8 C7 H7A 120.1
C9 C8 C7 120.0(7)
C9 C8 H8A 120.0
C7 C8 H8A 120.0
C10 C9 C8 120.4(7)
C10 C9 H9A 119.8
C8 C9 H9A 119.8
C9 C10 C11 119.5(7)
C9 C10 H10A 120.2
C11 C10 H10A 120.2
C6 C11 C10 122.0(7)
C6 C11 H11A 119.0
C10 C11 H11A 119.0
Cl1 Fe1 Cl4 112.13(10)
Cl1 Fe1 Cl3 110.63(11)
Cl4 Fe1 Cl3 108.91(10)
Cl1 Fe1 Cl2 108.94(9)
Cl4 Fe1 Cl2 107.93(8)
Cl3 Fe1 Cl2 108.17(9)
C2 N1 C1 110.7(7)
C2 N1 C3 110.7(6)
C1 N1 C3 105.0(7)
C2 N1 H1D 110.1
C1 N1 H1D 110.1
C3 N1 H1D 110.1

loop_
_geom_bond_atom_site_label_1
_geom_bond_atom_site_label_2
_geom_bond_distance
_geom_bond_publ_flag
C1 N1 1.468(9) ?
C1 H1A 0.9600 ?
C1 H1B 0.9600 ?
C1 H1C 0.9600 ?
C2 N1 1.483(10) ?
C2 H2A 0.9600 ?
C2 H2B 0.9600 ?
C2 H2C 0.9600 ?
C3 N1 1.499(9) ?
C3 C4 1.548(10) ?
C3 H3A 0.9700 ?
C3 H3B 0.9700 ?
C4 C5 1.495(8) ?
C4 H4A 0.9700 ?
C4 H4B 0.9700 ?
C5 O1 1.214(7) ?
C5 C6 1.492(8) ?
C6 C11 1.372(8) ?
C6 C7 1.383(8) ?
C7 C8 1.391(9) ?
C7 H7A 0.9300 ?
C8 C9 1.368(11) ?
C8 H8A 0.9300 ?
C9 C10 1.358(10) ?
C9 H9A 0.9300 ?
C10 C11 1.367(9) ?
C10 H10A 0.9300 ?
C11 H11A 0.9300 ?
Fe1 Cl1 2.164(2) y
Fe1 Cl2 2.1854(18) y
Fe1 Cl3 2.180(2) y
Fe1 Cl4 2.179(2) y
N1 H1D 0.9100 ?

loop_
_geom_hbond_atom_site_label_D
_geom_hbond_atom_site_label_H
_geom_hbond_atom_site_label_A
_geom_hbond_distance_DH
_geom_hbond_distance_HA
_geom_hbond_distance_DA
_geom_hbond_angle_DHA
N1 H1D O1 0.91 2.06 2.735(7) 130
